data_7125458
loop_
_publ_author_name
'Trofimov, B. A.'
'Belyaeva, K. V.'
'Nikitina, L. P.'
'Mal'kina, A. G.'
'Afonin, A. V.'
'Ushakov, I. A.'
'Vashchenko, A. V.'

_publ_section_title
;
 Transition metal-free one-pot double C-H functionalization of quinolines
 with disubstituted electron-deficient acetylenes.
;
_journal_issue 46
_journal_name_full 'Chemical communications (Cambridge, England)'
_journal_page_first 5863
_journal_page_last 5866
_journal_paper_doi 10.1039/c8cc03269f
_journal_volume 54
_journal_year 2018
_chemical_formula_moiety 'C20 H13 N O2'
_chemical_formula_sum 'C20 H13 N O2'
_chemical_formula_weight 299.31
_chemical_name_systematic 2-furyl(2-phenyl-3-quinolinyl)methanone
_space_group_crystal_system monoclinic
_space_group_IT_number 14
_space_group_name_Hall '-P 2ybc'
_space_group_name_H-M_alt 'P 1 21/c 1'
_atom_sites_solution_hydrogens geom
_atom_sites_solution_primary direct
_audit_creation_date 2016-05-25
_audit_creation_method
;
Olex2 1.2
(compiled 2016.02.19 svn.r3266 for OlexSys, GUI svn.r5155)
;
_audit_update_record
;
2016-05-31 deposited with the CCDC.
2018-05-21 downloaded from the CCDC.
;
_cell_angle_alpha 90
_cell_angle_beta 108.183(3)
_cell_angle_gamma 90
_cell_formula_units_Z 4
_cell_length_a 12.1150(9)
_cell_length_b 16.3598(14)
_cell_length_c 7.7826(6)
_cell_measurement_reflns_used 391
_cell_measurement_temperature 100.0
_cell_measurement_theta_max 27.53
_cell_measurement_theta_min 2.45
_cell_volume 1465.5(2)
_computing_molecular_graphics 'Olex2 (Dolomanov et al., 2009)'
_computing_publication_material 'Olex2 (Dolomanov et al., 2009)'
_computing_structure_refinement 'ShelXL (Sheldrick, 2015)'
_computing_structure_solution 'ShelXS (Sheldrick, 2008)'
_diffrn_ambient_temperature 100.0
_diffrn_detector_area_resol_mean 0.77
_diffrn_measured_fraction_theta_full 1.000
_diffrn_measured_fraction_theta_max 0.999
_diffrn_measurement_device_type 'Bruker D8 Venture'
_diffrn_measurement_method '\f and \w scans'
_diffrn_radiation_monochromator None
_diffrn_radiation_type MoK\a
_diffrn_radiation_wavelength 0.71073
_diffrn_reflns_av_R_equivalents 0.0589
_diffrn_reflns_av_unetI/netI 0.0229
_diffrn_reflns_Laue_measured_fraction_full 1.000
_diffrn_reflns_Laue_measured_fraction_max 0.999
_diffrn_reflns_limit_h_max 15
_diffrn_reflns_limit_h_min -15
_diffrn_reflns_limit_k_max 21
_diffrn_reflns_limit_k_min -21
_diffrn_reflns_limit_l_max 10
_diffrn_reflns_limit_l_min -10
_diffrn_reflns_number 46541
_diffrn_reflns_point_group_measured_fraction_full 1.000
_diffrn_reflns_point_group_measured_fraction_max 0.999
_diffrn_reflns_theta_full 25.242
_diffrn_reflns_theta_max 27.531
_diffrn_reflns_theta_min 2.163
_diffrn_source IuS
_exptl_absorpt_coefficient_mu 0.088
_exptl_absorpt_correction_T_max 0.7456
_exptl_absorpt_correction_T_min 0.6322
_exptl_absorpt_correction_type multi-scan
_exptl_absorpt_process_details
;
SADABS-2012/1 (Bruker,2012) was used for absorption correction.
wR2(int) was 0.1643 before and 0.0827 after correction.
The Ratio of minimum to maximum transmission is 0.8479.
The \l/2 correction factor is 0.0015.
;
_exptl_crystal_colour 'clear light colourless'
_exptl_crystal_colour_lustre clear
_exptl_crystal_colour_modifier light
_exptl_crystal_colour_primary colourless
_exptl_crystal_density_diffrn 1.357
_exptl_crystal_description irregular
_exptl_crystal_F_000 624
_exptl_crystal_size_max 0.97
_exptl_crystal_size_mid 0.357
_exptl_crystal_size_min 0.07
_refine_diff_density_max 0.397
_refine_diff_density_min -0.233
_refine_diff_density_rms 0.052
_refine_ls_extinction_coef 0.0112(15)
_refine_ls_extinction_expression Fc^*^=kFc[1+0.001xFc^2^\l^3^/sin(2\q)]^-1/4^
_refine_ls_extinction_method SHELXL
_refine_ls_goodness_of_fit_ref 1.061
_refine_ls_hydrogen_treatment constr
_refine_ls_matrix_type full
_refine_ls_number_parameters 209
_refine_ls_number_reflns 3373
_refine_ls_number_restraints 0
_refine_ls_restrained_S_all 1.061
_refine_ls_R_factor_all 0.0471
_refine_ls_R_factor_gt 0.0398
_refine_ls_shift/su_max 0.001
_refine_ls_shift/su_mean 0.000
_refine_ls_structure_factor_coef Fsqd
_refine_ls_weighting_details 'w=1/[\s^2^(Fo^2^)+(0.0427P)^2^+0.9182P] where P=(Fo^2^+2Fc^2^)/3'
_refine_ls_weighting_scheme calc
_refine_ls_wR_factor_gt 0.1003
_refine_ls_wR_factor_ref 0.1048
_reflns_Friedel_coverage 0.000
_reflns_number_gt 2950
_reflns_number_total 3373
_reflns_threshold_expression 'I > 2\s(I)'
_cod_data_source_file c8cc03269f2.cif
_cod_data_source_block a_CCDC1
_cod_database_code 7125458
_shelxl_version_number 2013-4
_shelx_space_group_comment
;
The symmetry employed for this shelxl refinement is uniquely defined
by the following loop, which should always be used as a source of
symmetry information in preference to the above space-group names.
They are only intended as comments.
;
_shelx_estimated_absorpt_t_max 0.994
_shelx_estimated_absorpt_t_min 0.919
_olex2_refinement_description
;
1. Fixed Uiso
 At 1.2 times of:
  All C(H) groups
2.a Aromatic/amide H refined with riding coordinates:
 C1(H1), C2(H2), C8(H8), C9(H9), C10(H10), C11(H11), C12(H12), C15(H15),
 C16(H16), C17(H17), C18(H18), C19(H19), C20(H20)
;
_olex2_submission_special_instructions 'No special instructions were received'

loop_
_space_group_symop_operation_xyz
'x, y, z'
'-x, y+1/2, -z+1/2'
'-x, -y, -z'
'x, -y-1/2, z-1/2'

loop_
_atom_site_label
_atom_site_type_symbol
_atom_site_fract_x
_atom_site_fract_y
_atom_site_fract_z
_atom_site_U_iso_or_equiv
_atom_site_adp_type
_atom_site_occupancy
_atom_site_site_symmetry_order
_atom_site_calc_flag
_atom_site_refinement_flags_posn
O1 O 0.83352(8) 1.06481(5) 0.03284(12) 0.0167(2) Uani 1 1 d .
O2 O 0.68812(9) 1.01810(6) 0.22747(14) 0.0224(2) Uani 1 1 d .
N1 N 0.70274(9) 0.73522(7) 0.15105(15) 0.0166(2) Uani 1 1 d .
C1 C 0.87174(12) 1.00023(9) -0.19570(18) 0.0206(3) Uani 1 1 d .
H1 H 0.8995 0.9895 -0.2949 0.025 Uiso 1 1 calc R
C2 C 0.80731(11) 0.94614(8) -0.12116(17) 0.0175(3) Uani 1 1 d .
H2 H 0.7841 0.8919 -0.1596 0.021 Uiso 1 1 calc R
C3 C 0.78540(11) 0.98757(7) 0.01673(17) 0.0148(3) Uani 1 1 d .
C4 C 0.71542(11) 0.96736(8) 0.13274(17) 0.0149(3) Uani 1 1 d .
C5 C 0.67106(11) 0.88080(8) 0.11580(17) 0.0143(3) Uani 1 1 d .
C6 C 0.74276(11) 0.81092(7) 0.18284(16) 0.0135(3) Uani 1 1 d .
C7 C 0.86731(10) 0.81897(7) 0.29261(16) 0.0130(2) Uani 1 1 d .
C8 C 0.90744(11) 0.88411(7) 0.41212(16) 0.0145(3) Uani 1 1 d .
H8 H 0.8544 0.9246 0.4251 0.017 Uiso 1 1 calc R
C9 C 1.02445(11) 0.89002(8) 0.51218(17) 0.0161(3) Uani 1 1 d .
H9 H 1.0508 0.9345 0.5931 0.019 Uiso 1 1 calc R
C10 C 1.10286(11) 0.83134(8) 0.49455(17) 0.0164(3) Uani 1 1 d .
H10 H 1.1829 0.8361 0.5614 0.020 Uiso 1 1 calc R
C11 C 0.88597(12) 1.06984(8) -0.09844(18) 0.0193(3) Uani 1 1 d .
H11 H 0.9272 1.1164 -0.1187 0.023 Uiso 1 1 calc R
C12 C 0.55624(11) 0.86903(8) 0.02104(18) 0.0180(3) Uani 1 1 d .
H12 H 0.5068 0.9148 -0.0206 0.022 Uiso 1 1 calc R
C13 C 0.51131(11) 0.78916(8) -0.01476(17) 0.0171(3) Uani 1 1 d .
C14 C 0.58899(11) 0.72340(8) 0.05105(18) 0.0172(3) Uani 1 1 d .
C15 C 0.94664(11) 0.75932(8) 0.27845(17) 0.0146(3) Uani 1 1 d .
H15 H 0.9204 0.7141 0.1997 0.017 Uiso 1 1 calc R
C16 C 1.06343(11) 0.76552(8) 0.37831(17) 0.0163(3) Uani 1 1 d .
H16 H 1.1166 0.7247 0.3672 0.020 Uiso 1 1 calc R
C17 C 0.54787(13) 0.64235(9) 0.0112(2) 0.0266(3) Uani 1 1 d .
H17 H 0.5989 0.5975 0.0539 0.032 Uiso 1 1 calc R
C18 C 0.43431(13) 0.62857(9) -0.0889(2) 0.0295(3) Uani 1 1 d .
H18 H 0.4072 0.5741 -0.1150 0.035 Uiso 1 1 calc R
C19 C 0.35737(12) 0.69439(10) -0.1536(2) 0.0264(3) Uani 1 1 d .
H19 H 0.2790 0.6838 -0.2228 0.032 Uiso 1 1 calc R
C20 C 0.39438(12) 0.77308(9) -0.11759(19) 0.0229(3) Uani 1 1 d .
H20 H 0.3419 0.8170 -0.1614 0.027 Uiso 1 1 calc R

loop_
_atom_site_aniso_label
_atom_site_aniso_U_11
_atom_site_aniso_U_22
_atom_site_aniso_U_33
_atom_site_aniso_U_23
_atom_site_aniso_U_13
_atom_site_aniso_U_12
O1 0.0201(5) 0.0120(4) 0.0169(4) 0.0001(3) 0.0040(4) -0.0026(3)
O2 0.0265(5) 0.0158(5) 0.0270(5) -0.0024(4) 0.0115(4) 0.0037(4)
N1 0.0157(5) 0.0136(5) 0.0182(5) 0.0009(4) 0.0021(4) -0.0016(4)
C1 0.0225(7) 0.0221(7) 0.0179(6) 0.0009(5) 0.0071(5) 0.0000(5)
C2 0.0179(6) 0.0149(6) 0.0176(6) -0.0010(5) 0.0025(5) -0.0003(5)
C3 0.0148(6) 0.0098(6) 0.0166(6) 0.0015(4) 0.0004(5) 0.0001(4)
C4 0.0134(6) 0.0126(6) 0.0156(6) 0.0015(5) 0.0000(5) 0.0030(5)
C5 0.0150(6) 0.0129(6) 0.0156(6) 0.0003(5) 0.0055(5) 0.0004(5)
C6 0.0141(6) 0.0128(6) 0.0134(5) 0.0006(4) 0.0041(5) 0.0004(4)
C7 0.0135(6) 0.0122(6) 0.0124(5) 0.0029(4) 0.0029(5) -0.0005(4)
C8 0.0168(6) 0.0116(6) 0.0147(6) 0.0015(5) 0.0043(5) 0.0012(5)
C9 0.0193(6) 0.0140(6) 0.0137(6) 0.0006(5) 0.0031(5) -0.0034(5)
C10 0.0131(6) 0.0198(6) 0.0143(6) 0.0045(5) 0.0015(5) -0.0018(5)
C11 0.0196(6) 0.0184(6) 0.0190(6) 0.0058(5) 0.0050(5) -0.0012(5)
C12 0.0152(6) 0.0172(6) 0.0207(6) 0.0013(5) 0.0044(5) 0.0035(5)
C13 0.0143(6) 0.0207(7) 0.0164(6) -0.0007(5) 0.0049(5) -0.0023(5)
C14 0.0160(6) 0.0170(6) 0.0175(6) 0.0005(5) 0.0038(5) -0.0033(5)
C15 0.0167(6) 0.0122(6) 0.0146(6) -0.0004(5) 0.0045(5) -0.0009(5)
C16 0.0164(6) 0.0166(6) 0.0169(6) 0.0035(5) 0.0065(5) 0.0035(5)
C17 0.0237(7) 0.0180(7) 0.0329(8) 0.0006(6) 0.0012(6) -0.0047(6)
C18 0.0258(8) 0.0230(7) 0.0360(8) -0.0048(6) 0.0043(6) -0.0115(6)
C19 0.0148(6) 0.0349(8) 0.0275(7) -0.0056(6) 0.0036(6) -0.0082(6)
C20 0.0139(6) 0.0291(8) 0.0238(7) -0.0015(6) 0.0032(5) -0.0003(5)

loop_
_atom_type_symbol
_atom_type_description
_atom_type_scat_dispersion_real
_atom_type_scat_dispersion_imag
_atom_type_scat_source
C C 0.0033 0.0016 'International Tables Vol C Tables 4.2.6.8 and 6.1.1.4'
H H 0.0000 0.0000 'International Tables Vol C Tables 4.2.6.8 and 6.1.1.4'
N N 0.0061 0.0033 'International Tables Vol C Tables 4.2.6.8 and 6.1.1.4'
O O 0.0106 0.0060 'International Tables Vol C Tables 4.2.6.8 and 6.1.1.4'

loop_
_geom_angle_atom_site_label_1
_geom_angle_atom_site_label_2
_geom_angle_atom_site_label_3
_geom_angle
C11 O1 C3 105.63(10)
C6 N1 C14 118.89(11)
C2 C1 H1 126.6
C11 C1 H1 126.6
C11 C1 C2 106.71(12)
C1 C2 H2 126.9
C3 C2 C1 106.20(12)
C3 C2 H2 126.9
O1 C3 C4 117.54(11)
C2 C3 O1 110.23(11)
C2 C3 C4 132.00(12)
O2 C4 C3 122.63(12)
O2 C4 C5 122.35(12)
C3 C4 C5 114.85(11)
C6 C5 C4 124.02(11)
C12 C5 C4 117.01(11)
C12 C5 C6 118.85(12)
N1 C6 C5 122.22(11)
N1 C6 C7 115.84(11)
C5 C6 C7 121.94(11)
C8 C7 C6 121.91(11)
C15 C7 C6 119.43(11)
C15 C7 C8 118.66(11)
C7 C8 H8 119.8
C9 C8 C7 120.48(12)
C9 C8 H8 119.8
C8 C9 H9 119.8
C10 C9 C8 120.40(12)
C10 C9 H9 119.8
C9 C10 H10 120.2
C9 C10 C16 119.55(11)
C16 C10 H10 120.2
O1 C11 H11 124.4
C1 C11 O1 111.21(12)
C1 C11 H11 124.4
C5 C12 H12 120.0
C5 C12 C13 120.10(12)
C13 C12 H12 120.0
C12 C13 C14 117.45(12)
C12 C13 C20 122.68(12)
C14 C13 C20 119.84(12)
N1 C14 C13 122.41(12)
N1 C14 C17 118.67(12)
C13 C14 C17 118.92(12)
C7 C15 H15 119.7
C16 C15 C7 120.68(12)
C16 C15 H15 119.7
C10 C16 H16 119.9
C15 C16 C10 120.21(12)
C15 C16 H16 119.9
C14 C17 H17 120.0
C18 C17 C14 120.00(14)
C18 C17 H17 120.0
C17 C18 H18 119.6
C17 C18 C19 120.76(14)
C19 C18 H18 119.6
C18 C19 H19 119.7
C20 C19 C18 120.61(13)
C20 C19 H19 119.7
C13 C20 H20 120.1
C19 C20 C13 119.87(13)
C19 C20 H20 120.1

loop_
_geom_bond_atom_site_label_1
_geom_bond_atom_site_label_2
_geom_bond_distance
O1 C3 1.3810(15)
O1 C11 1.3637(16)
O2 C4 1.2224(16)
N1 C6 1.3248(16)
N1 C14 1.3685(17)
C1 H1 0.9500
C1 C2 1.4182(19)
C1 C11 1.348(2)
C2 H2 0.9500
C2 C3 1.3635(18)
C3 C4 1.4563(18)
C4 C5 1.5057(17)
C5 C6 1.4321(17)
C5 C12 1.3695(18)
C6 C7 1.4898(17)
C7 C8 1.3982(17)
C7 C15 1.3979(17)
C8 H8 0.9500
C8 C9 1.3915(18)
C9 H9 0.9500
C9 C10 1.3872(18)
C10 H10 0.9500
C10 C16 1.3915(18)
C11 H11 0.9500
C12 H12 0.9500
C12 C13 1.4095(19)
C13 C14 1.4158(19)
C13 C20 1.4174(18)
C14 C17 1.4164(19)
C15 H15 0.9500
C15 C16 1.3893(18)
C16 H16 0.9500
C17 H17 0.9500
C17 C18 1.372(2)
C18 H18 0.9500
C18 C19 1.410(2)
C19 H19 0.9500
C19 C20 1.363(2)
C20 H20 0.9500

loop_
_geom_torsion_atom_site_label_1
_geom_torsion_atom_site_label_2
_geom_torsion_atom_site_label_3
_geom_torsion_atom_site_label_4
_geom_torsion
O1 C3 C4 O2 7.99(18)
O1 C3 C4 C5 -176.77(10)
O2 C4 C5 C6 -112.73(15)
O2 C4 C5 C12 71.15(16)
N1 C6 C7 C8 -146.53(12)
N1 C6 C7 C15 32.53(16)
N1 C14 C17 C18 -179.92(14)
C1 C2 C3 O1 -0.33(14)
C1 C2 C3 C4 173.96(13)
C2 C1 C11 O1 -0.85(15)
C2 C3 C4 O2 -165.97(13)
C2 C3 C4 C5 9.3(2)
C3 O1 C11 C1 0.64(14)
C3 C4 C5 C6 72.01(15)
C3 C4 C5 C12 -104.11(13)
C4 C5 C6 N1 -173.72(12)
C4 C5 C6 C7 6.17(18)
C4 C5 C12 C13 174.07(11)
C5 C6 C7 C8 33.57(18)
C5 C6 C7 C15 -147.37(12)
C5 C12 C13 C14 0.15(19)
C5 C12 C13 C20 -177.67(13)
C6 N1 C14 C13 -2.15(19)
C6 N1 C14 C17 177.46(13)
C6 C5 C12 C13 -2.26(19)
C6 C7 C8 C9 -179.74(11)
C6 C7 C15 C16 179.58(11)
C7 C8 C9 C10 0.04(18)
C7 C15 C16 C10 0.23(19)
C8 C7 C15 C16 -1.32(18)
C8 C9 C10 C16 -1.14(18)
C9 C10 C16 C15 1.01(19)
C11 O1 C3 C2 -0.16(13)
C11 O1 C3 C4 -175.38(11)
C11 C1 C2 C3 0.71(15)
C12 C5 C6 N1 2.34(19)
C12 C5 C6 C7 -177.78(12)
C12 C13 C14 N1 2.14(19)
C12 C13 C14 C17 -177.47(13)
C12 C13 C20 C19 177.40(13)
C13 C14 C17 C18 -0.3(2)
C14 N1 C6 C5 -0.12(18)
C14 N1 C6 C7 179.99(11)
C14 C13 C20 C19 -0.4(2)
C14 C17 C18 C19 0.1(2)
C15 C7 C8 C9 1.19(18)
C17 C18 C19 C20 -0.1(2)
C18 C19 C20 C13 0.2(2)
C20 C13 C14 N1 -179.97(12)
C20 C13 C14 C17 0.4(2)
